data_1536585
loop_
_publ_author_name
'Dupont, N.'
'Gredin, P.'
'Samouel, M.'
'de Kozak, A.'

_publ_section_title
;
 The ternary system (Ba F2)/(Cu F2)/(Al F3) and the crystal structure of
 Ba45 Cu28 Al17 F197
;
_journal_name_full 'Zeitschrift fuer Anorganische und Allgemeine Chemie'
_journal_page_first 191
_journal_page_last 197
_journal_volume 628
_journal_year 2002
_chemical_formula_sum 'Al17 Ba45 Cu28 F197'
_chemical_name_systematic 'Ba45 Cu28 Al17 F197'
_space_group_IT_number 1
_symmetry_space_group_name_Hall 'P 1'
_symmetry_space_group_name_H-M 'P 1'
_cell_angle_alpha 90.44
_cell_angle_beta 90.26
_cell_angle_gamma 107.03
_cell_formula_units_Z 2
_cell_length_a 14.024
_cell_length_b 23.778
_cell_length_c 25.48
_cell_volume 8123.621
_citation_journal_id_ASTM ZAACAB
_cod_data_source_file Dupont_ZAACAB_2002_308.cif
_cod_data_source_block Al17Ba45Cu28F197
_cod_database_code 1536585

loop_
_symmetry_equiv_pos_as_xyz
x,y,z

loop_
_atom_site_label
_atom_site_type_symbol
_atom_site_fract_x
_atom_site_fract_y
_atom_site_fract_z
_atom_site_occupancy
_atom_site_U_iso_or_equiv
Ba1 Ba+2 0.2365 0.3543 0.1111 1 0.0
F295 F-1 0.847 0.9349 0.2379 1 0.0
Ba31 Ba+2 0.012 0.93056 0.29523 1 0.0
Cu56 Cu+2 0.4721 0.7106 -0.0212 1 0.0
F79 F-1 0.861 0.3196 0.2415 1 0.0
F230 F-1 0.826 0.35 0.1485 1 0.0
Cu12 Cu+2 -0.0392 0.3525 0.1097 1 0.0
F231 F-1 0.078 0.769 -0.046 1 0.0
Ba44 Ba+2 0.5719 0.04659 0.07621 1 0.0
F291 F-1 -0.408 -0.2477 0.3391 1 0.0
F266 F-1 0.375 0.2394 0.2462 1 0.0
F279 F-1 0.135 0.8767 -0.1746 1 0.0
Cu8 Cu+2 0.2408 0.2413 0.2088 1 0.0
F309 F-1 0.426 0.0579 -0.0802 1 0.0
F392 F-1 0.251 0.458 0.3913 1 0.0
F28 F-1 0.839 0.928 0.3412 1 0.0
F21 F-1 -0.604 0.0518 0.0338 1 0.0
F111 F-1 0.08 0.3621 0.0574 1 0.0
Cu3 Cu+2 -0.4022 -0.0468 0.1888 1 0.0
Ba49 Ba+2 -0.5816 0.14404 0.20455 1 0.0
Cu2 Cu+2 0.4259 0.2711 0.4684 1 0.0
F312 F-1 -0.43 0.0757 0.4081 1 0.0
F137 F-1 0.477 0.2647 0.3797 1 0.0
Ba62 Ba+2 -0.0213 0.25678 0.39405 1 0.0
F250 F-1 0.94 0.8251 0.338 1 0.0
Al11 Al+3 0.259 0.2878 0.7844 1 0.0
F386 F-1 0.947 0.573 -0.0524 1 0.0
F367 F-1 0.019 0.646 0.239 1 0.0
F131 F-1 0.176 0.2744 0.7274 1 0.0
F314 F-1 -0.048 0.1186 0.6866 1 0.0
Cu31 Cu+2 0.7515 0.9231 -0.2901 1 0.0
F394 F-1 0.176 0.571 0.292 1 0.0
Ba7 Ba+2 -0.4223 0.02194 0.50498 1 0.0
F53 F-1 0.3066 0.3223 0.2019 1 0.0
F139 F-1 0.0187 1.0046 0.7878 1 0.0
F169 F-1 0.191 0.5853 -0.1392 1 0.0
Cu44 Cu+2 0.5973 -0.0451 -0.0323 1 0.0
F354 F-1 0.581 0.677 0.8468 1 0.0
Cu15 Cu+2 -0.1375 0.1481 0.5084 1 0.0
F321 F-1 0.359 0.6968 -0.2369 1 0.0
Cu36 Cu+2 0.4627 0.6883 -0.1879 1 0.0
F253 F-1 -0.61 0.0335 0.3496 1 0.0
F60 F-1 -0.258 0.701 -0.3484 1 0.0
F381 F-1 -0.711 0.0932 0.2908 1 0.0
F11 F-1 0.541 0.3288 0.4797 1 0.0
Ba21 Ba+2 -0.09 0.69438 -0.10044 1 0.0
F393 F-1 0.168 0.673 0.274 1 0.0
F344 F-1 -0.6329 0.0364 0.5786 1 0.0
F384 F-1 0.159 0.5851 -0.0287 1 0.0
F193 F-1 0.5344 0.656 0.0537 1 0.0
Al8 Al+3 1.0147 0.7946 0.6021 1 0.0
F187 F-1 0.497 0.847 -0.3884 1 0.0
F317 F-1 -0.01 0.2275 0.6733 1 0.0
Al30 Al+3 0.251 0.2808 0.5654 1 0.0
Cu55 Cu+2 1.0238 0.8016 0.382 1 0.0
F391 F-1 0.621 0.5016 0.4153 1 0.0
F189 F-1 -0.0877 0.4301 -0.1481 1 0.0
F123 F-1 0.644 0.4998 0.5236 1 0.0
F15 F-1 -0.604 -0.2816 0.3307 1 0.0
F316 F-1 0.2 0.3388 0.5738 1 0.0
F39 F-1 -0.594 0.0368 0.2484 1 0.0
Ba53 Ba+2 0.7482 0.80674 -0.20148 1 0.0
Cu54 Cu+2 -0.3678 0.7051 -0.5136 1 0.0
F151 F-1 -0.782 -0.0003 0.2326 1 0.0
F68 F-1 0.2847 0.4959 -0.47 1 0.0
F191 F-1 0.202 0.2705 0.498 1 0.0
F17 F-1 -0.487 -0.0575 0.1321 1 0.0
Cu4 Cu+2 -0.6864 0.0627 0.0893 1 0.0
Cu11 Cu+2 0.3525 0.465 1.0104 1 0.0
F198 F-1 0.844 0.6405 -0.0078 1 0.0
Cu1 Cu+2 -0.2896 0.1749 -0.0093 1 0.0
F199 F-1 0.0914 0.6558 -0.0952 1 0.0
Ba17 Ba+2 -0.1987 0.47031 0.10143 1 0.0
F91 F-1 0.473 0.4336 0.4796 1 0.0
Ba25 Ba+2 0.1273 0.14383 0.49471 1 0.0
F78 F-1 -0.17 0.5871 -0.1456 1 0.0
F214 F-1 0.756 0.2017 0.1918 1 0.0
F292 F-1 0.613 0.586 0.4775 1 0.0
F9 F-1 0.167 0.5911 0.748 1 0.0
F260 F-1 -0.2694 0.7123 -0.5623 1 0.0
F26 F-1 0.942 0.1452 1.1437 1 0.0
Ba61 Ba+2 0.808 0.50439 0.46971 1 0.0
Cu28 Cu+2 0.2467 0.2602 0.4058 1 0.0
F280 F-1 0.83 0.9186 0.5634 1 0.0
F47 F-1 -0.4013 0.1567 0.038 1 0.0
Al27 Al+3 0.0353 0.8447 0.1778 1 0.0
F31 F-1 0.053 1.0362 0.2421 1 0.0
F150 F-1 0.588 0.4875 0.1816 1 0.0
Cu49 Cu+2 0.2057 0.8436 0.0666 1 0.0
F32 F-1 0.4822 0.9292 0.3487 1 0.0
F50 F-1 0.697 0.6346 0.9047 1 0.0
F102 F-1 -0.484 0.5379 -0.1056 1 0.0
F212 F-1 -0.4963 0.274 -0.1653 1 0.0
Cu41 Cu+2 0.5425 0.5125 0.4734 1 0.0
F88 F-1 0.586 0.767 0.0355 1 0.0
F133 F-1 -0.359 0.7615 -0.2997 1 0.0
F236 F-1 -0.528 0.5387 -0.2483 1 0.0
F336 F-1 0.557 0.7457 0.235 1 0.0
F352 F-1 0.077 0.8459 0.0314 1 0.0
F84 F-1 -0.47 0.3905 -0.106 1 0.0
F116 F-1 0.025 1.0304 0.3556 1 0.0
F378 F-1 0.662 0.881 -0.3555 1 0.0
Ba68 Ba+2 0.3193 0.93691 0.78584 1 0.0
Ba19 Ba+2 -0.7051 -0.09018 0.60656 1 0.0
F48 F-1 0.264 0.4842 0.7429 1 0.0
F327 F-1 0.391 0.4335 0.3622 1 0.0
F304 F-1 0.086 1.1146 0.7729 1 0.0
F322 F-1 0.415 0.7226 0.1011 1 0.0
Al16 Al+3 0.1463 0.0669 -0.017 1 0.0
Cu47 Cu+2 0.7377 0.9129 0.283 1 0.0
F108 F-1 0.622 0.1685 0.7092 1 0.0
Al26 Al+3 -0.5862 0.2387 0.0941 1 0.0
F186 F-1 -0.772 0.0864 0.0415 1 0.0
F293 F-1 0.76 0.1082 0.2368 1 0.0
F303 F-1 0.771 0.7771 0.0753 1 0.0
F104 F-1 0.48 0.5324 -0.4595 1 0.0
F255 F-1 0.179 1.067 0.8323 1 0.0
F217 F-1 0.05 1.0451 0.1373 1 0.0
F157 F-1 -0.038 0.867 -0.2098 1 0.0
Al4 Al+3 0.643 0.6992 0.9127 1 0.0
F174 F-1 0.148 0.2709 0.8291 1 0.0
F148 F-1 0.061 0.0573 -0.0755 1 0.0
F22 F-1 -0.173 0.596 -0.3599 1 0.0
F103 F-1 -0.501 0.2555 0.1507 1 0.0
F114 F-1 0.363 0.3087 0.7403 1 0.0
F278 F-1 0.94 0.1387 0.3657 1 0.0
F100 F-1 0.1926 -0.0143 0.6454 1 0.0
Ba27 Ba+2 -0.3051 0.27533 0.48358 1 0.0
F211 F-1 0.515 -0.0548 -0.0943 1 0.0
Ba11 Ba+2 -0.3093 0.24622 0.30308 1 0.0
F227 F-1 0.656 0.8816 -0.1458 1 0.0
Ba29 Ba+2 -0.2515 0.80476 -0.39227 1 0.0
F19 F-1 -0.254 0.4389 0.3785 1 0.0
F109 F-1 -0.686 0.2218 0.1384 1 0.0
F40 F-1 -0.571 0.1045 0.6807 1 0.0
F77 F-1 -0.625 -0.2888 0.4335 1 0.0
F262 F-1 -0.04 0.5515 0.7367 1 0.0
Al24 Al+3 -0.4732 0.4608 -0.1044 1 0.0
Ba66 Ba+2 0.649 0.61245 0.17994 1 0.0
F208 F-1 0.2919 0.2898 0.631 1 0.0
F370 F-1 -0.813 -0.009 0.5408 1 0.0
Ba22 Ba+2 0.8112 0.50046 0.28161 1 0.0
F371 F-1 0.628 0.041 -0.038 1 0.0
F222 F-1 0.733 0.826 0.5012 1 0.0
F37 F-1 -0.48 0.2639 0.0491 1 0.0
Ba4 Ba+2 0.4632 0.79767 -0.29168 1 0.0
Ba37 Ba+2 0.6328 0.58256 0.00045 1 0.0
F272 F-1 0.101 0.454 0.473 1 0.0
Al21 Al+3 0.7727 -0.0425 0.0811 1 0.0
Al34 Al+3 0.3693 0.5063 0.3655 1 0.0
F55 F-1 0.3064 0.2088 0.4473 1 0.0
Ba14 Ba+2 0.0781 0.46459 0.01104 1 0.0
F382 F-1 0.625 0.897 0.546 1 0.0
F152 F-1 0.6972 0.0966 0.7742 1 0.0
F349 F-1 -0.981 -0.446 0.495 1 0.0
F258 F-1 0.939 0.716 0.6002 1 0.0
F36 F-1 0.5927 0.149 0.1485 1 0.0
F56 F-1 -0.627 -0.0151 0.6909 1 0.0
Cu10 Cu+2 0.3528 0.4659 0.7882 1 0.0
Ba50 Ba+2 0.4651 0.82352 -0.1128 1 0.0
F23 F-1 0.263 0.4897 -0.3692 1 0.0
Ba89 Ba+2 0.4352 0.17434 0.76775 1 0.0
F161 F-1 -0.671 0.222 0.0379 1 0.0
Ba18 Ba+2 0.2348 0.37234 0.90144 1 0.0
Ba9 Ba+2 -0.5403 -0.18784 0.50298 1 0.0
Cu42 Cu+2 0.7405 0.9063 0.5048 1 0.0
Al19 Al+3 0.6795 0.1306 0.1943 1 0.0
F146 F-1 -0.744 0.096 0.1477 1 0.0
F345 F-1 0.899 0.4324 0.2172 1 0.0
F223 F-1 -0.1638 0.6028 -0.464 1 0.0
F271 F-1 0.379 0.148 -0.133 1 0.0
Al3 Al+3 0.0243 0.8293 -0.0335 1 0.0
F234 F-1 0.396 0.6991 -0.1269 1 0.0
F5 F-1 -0.3706 0.4827 -0.1491 1 0.0
Al1 Al+3 -0.905 -0.3795 0.4874 1 0.0
F20 F-1 0.817 0.8614 -0.2961 1 0.0
Ba56 Ba+2 0.1548 0.17311 0.67479 1 0.0
F27 F-1 1.056 0.3665 0.9472 1 0.0
Ba67 Ba+2 0.4359 0.1566 -0.02292 1 0.0
F225 F-1 0.272 0.4732 1.0709 1 0.0
Cu26 Cu+2 0.9607 0.3545 0.8874 1 0.0
F377 F-1 0.379 0.436 -0.4108 1 0.0
F254 F-1 -0.471 0.667 -0.2612 1 0.0
F215 F-1 -0.811 -0.2922 0.4873 1 0.0
Ba79 Ba+2 0.9797 0.28504 0.57406 1 0.0
Ba81 Ba+2 0.4819 0.84393 0.06721 1 0.0
F270 F-1 -0.4759 -0.3384 0.531 1 0.0
Ba70 Ba+2 -0.1362 0.03153 0.59594 1 0.0
F154 F-1 -0.021 0.8222 -0.1086 1 0.0
F182 F-1 0.834 0.8901 -0.1108 1 0.0
F155 F-1 0.238 0.4271 0.2002 1 0.0
Ba32 Ba+2 0.3513 0.59635 0.09004 1 0.0
F287 F-1 0.646 0.9885 -0.3912 1 0.0
Cu35 Cu+2 0.1884 0.8007 -0.2863 1 0.0
Cu40 Cu+2 0.3174 0.0665 -0.1319 1 0.0
Ba30 Ba+2 0.4058 0.13442 0.40389 1 0.0
Ba51 Ba+2 0.901 0.70942 0.48934 1 0.0
Ba15 Ba+2 0.1864 0.6863 -0.19042 1 0.0
F164 F-1 -0.925 -0.2265 0.5396 1 0.0
F366 F-1 0.061 0.786 -0.259 1 0.0
F332 F-1 0.757 0.096 1.028 1 0.0
F243 F-1 0.368 0.5955 -0.412 1 0.0
F144 F-1 0.253 -0.0131 -0.1282 1 0.0
Ba8 Ba+2 -0.202 0.47523 -0.09391 1 0.0
F348 F-1 0.235 1.006 0.441 1 0.0
Al32 Al+3 0.0976 0.619 0.2663 1 0.0
F72 F-1 0.507 0.2784 -0.3888 1 0.0
F175 F-1 0.193 0.8786 -0.2943 1 0.0
F136 F-1 0.457 0.5346 -0.3555 1 0.0
Al29 Al+3 0.1348 1.0535 0.7656 1 0.0
F241 F-1 0.862 -0.0611 0.1268 1 0.0
F216 F-1 0.869 0.9793 -0.3089 1 0.0
F232 F-1 0.48 0.4587 0.0454 1 0.0
F97 F-1 -0.026 0.5447 0.1526 1 0.0
Cu17 Cu+2 -0.1793 0.3955 -0.2071 1 0.0
F338 F-1 -0.22 0.2105 0.4172 1 0.0
Cu33 Cu+2 0.4302 0.2895 -0.3293 1 0.0
Cu22 Cu+2 0.072 0.5757 -0.0877 1 0.0
Al20 Al+3 0.7925 0.3634 0.2142 1 0.0
F118 F-1 0.0803 0.7613 -0.1554 1 0.0
F149 F-1 0.657 0.8865 0.4369 1 0.0
F147 F-1 0.285 0.2114 0.5591 1 0.0
F323 F-1 0.6957 0.9849 -0.2719 1 0.0
F239 F-1 -0.2693 0.384 -0.2646 1 0.0
F18 F-1 -0.363 0.2164 0.5796 1 0.0
F30 F-1 0.8542 0.9219 0.4514 1 0.0
F389 F-1 -0.419 -0.239 0.558 1 0.0
F335 F-1 1.013 0.6515 0.021 1 0.0
F66 F-1 -0.376 0.484 -0.2604 1 0.0
F38 F-1 0.008 -0.0252 0.6016 1 0.0
F44 F-1 0.188 0.3186 0.3878 1 0.0
F294 F-1 -0.059 0.274 0.1115 1 0.0
F275 F-1 -0.013 0.5559 -0.1589 1 0.0
F290 F-1 0.037 0.9221 0.1831 1 0.0
Ba87 Ba+2 0.2096 0.73247 0.16834 1 0.0
F184 F-1 -0.987 -0.3582 0.4401 1 0.0
Ba33 Ba+2 0.0178 0.91886 0.6969 1 0.0
Ba10 Ba+2 -0.426 0.03299 0.30396 1 0.0
F41 F-1 -0.424 0.0993 0.5888 1 0.0
F325 F-1 0.293 0.3845 1.0127 1 0.0
F306 F-1 0.73 0.2599 0.7674 1 0.0
F375 F-1 0.469 0.9211 -0.4362 1 0.0
F359 F-1 0.487 0.829 0.3875 1 0.0
F358 F-1 0.542 0.3015 0.2884 1 0.0
Ba43 Ba+2 0.0971 0.48262 -0.19794 1 0.0
F207 F-1 0.07 0.4811 -0.3117 1 0.0
F238 F-1 0.267 0.2158 0.7861 1 0.0
Ba48 Ba+2 -0.3616 0.58553 -0.1933 1 0.0
Ba6 Ba+2 -0.0932 0.69495 -0.29311 1 0.0
F340 F-1 0.693 0.7088 0.9833 1 0.0
F218 F-1 0.73 0.808 0.2808 1 0.0
F315 F-1 0.73 0.4165 0.1912 1 0.0
F302 F-1 0.1818 0.594 0.6448 1 0.0
F251 F-1 -0.192 0.2108 0.6368 1 0.0
Al15 Al+3 0.7687 0.9406 -0.1351 1 0.0
F268 F-1 -0.181 0.1999 -0.0592 1 0.0
F356 F-1 -0.646 -0.043 0.5109 1 0.0
Ba75 Ba+2 0.6986 0.28456 0.6682 1 0.0
Ba13 Ba+2 -0.0312 0.24411 0.21069 1 0.0
Ba60 Ba+2 0.5469 0.37742 -0.21965 1 0.0
Cu27 Cu+2 0.0176 0.8095 -0.1898 1 0.0
F296 F-1 0.834 0.0497 0.3113 1 0.0
F14 F-1 0.034 0.3121 0.2986 1 0.0
Ba26 Ba+2 0.2382 0.36949 0.29273 1 0.0
F246 F-1 0.634 0.8864 0.3323 1 0.0
F329 F-1 0.817 0.6086 0.4231 1 0.0
Cu29 Cu+2 -0.6878 0.0466 0.669 1 0.0
F281 F-1 -0.392 0.1881 0.3892 1 0.0
Cu30 Cu+2 -0.8141 -0.2027 0.4917 1 0.0
F6 F-1 -0.612 -0.3012 0.6491 1 0.0
Ba80 Ba+2 0.0993 0.49625 0.57409 1 0.0
Ba88 Ba+2 0.5462 0.39418 0.56898 1 0.0
Cu46 Cu+2 -0.0751 0.6018 -0.4119 1 0.0
F298 F-1 -0.145 0.6644 0.1777 1 0.0
F99 F-1 0.966 0.1408 0.256 1 0.0
Cu6 Cu+2 -0.5764 0.284 -0.109 1 0.0
F153 F-1 0.03 0.3866 0.4001 1 0.0
F67 F-1 0.584 0.6579 0.281 1 0.0
F355 F-1 0.649 0.9841 0.3889 1 0.0
F202 F-1 -0.583 0.1661 0.0939 1 0.0
Ba24 Ba+2 0.5189 0.35874 0.20239 1 0.0
F228 F-1 -0.582 0.4423 -0.0614 1 0.0
F373 F-1 -0.825 -0.128 0.482 1 0.0
F368 F-1 0.617 0.7354 0.135 1 0.0
Al13 Al+3 0.5333 0.476 0.1129 1 0.0
F86 F-1 0.6812 0.3007 0.2054 1 0.0
F117 F-1 0.607 0.1451 0.2527 1 0.0
F93 F-1 -0.807 -0.0016 0.338 1 0.0
Cu48 Cu+2 0.3602 0.4859 0.1938 1 0.0
Cu7 Cu+2 -0.1948 0.3829 0.3685 1 0.0
F192 F-1 0.255 0.7598 -0.1022 1 0.0
Cu9 Cu+2 -0.516 -0.2685 0.387 1 0.0
F181 F-1 -0.089 0.1565 0.596 1 0.0
F286 F-1 0.4844 -0.0525 0.0192 1 0.0
F89 F-1 -0.1995 0.5513 0.1902 1 0.0
Cu34 Cu+2 -0.4709 0.4958 -0.3104 1 0.0
F194 F-1 0.872 0.3252 0.8325 1 0.0
F105 F-1 0.643 0.8746 -0.2543 1 0.0
Ba82 Ba+2 0.0936 0.50903 0.37158 1 0.0
F113 F-1 -0.19 0.2093 0.529 1 0.0
F342 F-1 0.267 0.8104 -0.2247 1 0.0
F185 F-1 -0.008 0.548 0.632 1 0.0
F226 F-1 -0.204 0.1016 -0.1164 1 0.0
F205 F-1 -0.032 0.1585 -0.0716 1 0.0
F333 F-1 -0.283 0.6977 -0.2453 1 0.0
Al17 Al+3 -0.1 0.5735 -0.2006 1 0.0
F159 F-1 -0.5932 0.0451 0.1369 1 0.0
F158 F-1 0.411 0.7664 -0.0152 1 0.0
F195 F-1 -0.6258 -0.2925 0.5455 1 0.0
F124 F-1 -0.284 0.3656 0.0515 1 0.0
F16 F-1 0.4974 0.9212 0.4502 1 0.0
F59 F-1 0.81 0.321 0.5779 1 0.0
F120 F-1 -0.082 0.4306 0.332 1 0.0
F112 F-1 -0.247 0.097 0.5464 1 0.0
F69 F-1 0.153 -0.0041 -0.0186 1 0.0
F96 F-1 -0.09 0.4209 -0.3583 1 0.0
F83 F-1 0.845 0.0303 0.0839 1 0.0
F145 F-1 0.351 0.6476 -0.0055 1 0.0
F176 F-1 -0.447 -0.3372 0.639 1 0.0
F341 F-1 0.304 0.813 -0.332 1 0.0
Ba57 Ba+2 0.5402 0.3877 0.38243 1 0.0
Ba72 Ba+2 0.3248 0.93625 0.17549 1 0.0
F244 F-1 0.46 0.8745 -0.2074 1 0.0
F247 F-1 -0.018 0.2053 0.4899 1 0.0
F369 F-1 0.369 0.72 0.2145 1 0.0
F305 F-1 0.178 0.1605 0.2112 1 0.0
F167 F-1 -0.2287 0.0992 0.6604 1 0.0
Ba73 Ba+2 0.0932 0.48281 0.19151 1 0.0
F170 F-1 0.088 1.0438 0.6963 1 0.0
F357 F-1 0.642 0.877 0.2286 1 0.0
F206 F-1 0.255 0.0862 -0.0615 1 0.0
F119 F-1 0.1417 0.1436 -0.0144 1 0.0
F376 F-1 0.193 0.9897 0.1275 1 0.0
F101 F-1 0.941 0.8097 0.6592 1 0.0
F387 F-1 0.491 0.5405 0.1209 1 0.0
F126 F-1 -0.291 0.2786 -0.0052 1 0.0
F372 F-1 -0.566 0.074 0.489 1 0.0
Al6 Al+3 0.371 0.5087 -0.4136 1 0.0
Cu18 Cu+2 0.1325 0.0367 0.6078 1 0.0
Ba69 Ba+2 0.6578 0.59872 0.58597 1 0.0
F87 F-1 0.04 0.7718 0.1818 1 0.0
F362 F-1 0.397 0.602 -0.184 1 0.0
F361 F-1 0.739 0.9561 -0.0659 1 0.0
F299 F-1 0.496 0.3692 -0.3298 1 0.0
F289 F-1 0.063 0.496 -0.0879 1 0.0
F140 F-1 0.44 0.4419 0.838 1 0.0
F128 F-1 0.92 0.8114 0.553 1 0.0
F343 F-1 -0.284 0.122 0.3446 1 0.0
Ba71 Ba+2 0.2072 0.70999 -0.0116 1 0.0
F388 F-1 0.415 0.5181 0.4323 1 0.0
Cu39 Cu+2 0.8494 0.1338 1.0848 1 0.0
F163 F-1 0.309 0.4966 0.2994 1 0.0
F328 F-1 0.478 0.537 0.3398 1 0.0
Al22 Al+3 -0.2124 0.3519 -0.0048 1 0.0
Ba77 Ba+2 0.2126 0.7165 0.37505 1 0.0
Ba47 Ba+2 0.4629 0.82668 0.27515 1 0.0
F81 F-1 0.163 0.2513 0.269 1 0.0
Al10 Al+3 -0.3681 0.6824 -0.2996 1 0.0
Ba23 Ba+2 0.5795 1.0499 -0.3149 1 0.0
F282 F-1 0.306 0.2101 0.3405 1 0.0
Ba5 Ba+2 0.0159 -0.08607 0.50849 1 0.0
F257 F-1 0.9581 0.1548 1.0399 1 0.0
F221 F-1 -0.129 0.4249 -0.0072 1 0.0
F142 F-1 0.413 0.5433 1.0027 1 0.0
F54 F-1 0.866 0.2106 0.3024 1 0.0
Ba46 Ba+2 0.0419 0.94891 0.87645 1 0.0
F143 F-1 0.5188 0.9893 -0.2177 1 0.0
Al5 Al+3 0.9045 0.5882 0.0121 1 0.0
F240 F-1 0.595 0.0525 0.1929 1 0.0
F171 F-1 0.356 0.2079 -0.3243 1 0.0
F267 F-1 -0.108 0.3221 0.4615 1 0.0
F3 F-1 0.2062 0.6558 0.0843 1 0.0
Ba20 Ba+2 -0.1412 0.02434 0.40939 1 0.0
F180 F-1 -0.03 0.8885 -0.0243 1 0.0
F200 F-1 0.7486 0.3742 0.2808 1 0.0
F269 F-1 0.762 0.7539 0.8902 1 0.0
F249 F-1 0.0418 0.0497 0.0273 1 0.0
F209 F-1 0.36 0.3234 0.4312 1 0.0
F245 F-1 0.923 0.5472 0.3802 1 0.0
F10 F-1 0.276 0.4788 0.848 1 0.0
F252 F-1 0.129 0.2301 0.5867 1 0.0
Ba3 Ba+2 0.1256 0.13391 0.3102 1 0.0
F224 F-1 0.078 0.3791 -0.2689 1 0.0
Ba54 Ba+2 -0.0111 0.26252 0.00055 1 0.0
F346 F-1 0.358 0.548 0.384 1 0.0
F12 F-1 -0.723 -0.1886 0.55 1 0.0
F73 F-1 -0.071 0.4235 -0.2566 1 0.0
Ba12 Ba+2 -0.3129 0.25435 0.10515 1 0.0
F178 F-1 0.717 0.6634 0.0892 1 0.0
F276 F-1 0.594 0.7647 0.9245 1 0.0
F360 F-1 0.177 0.715 -0.291 1 0.0
F92 F-1 -0.368 0.6062 -0.3025 1 0.0
Al31 Al+3 -0.1186 0.167 0.666 1 0.0
F277 F-1 0.729 0.7207 0.2206 1 0.0
F337 F-1 0.39 0.0524 -0.1939 1 0.0
F331 F-1 -0.3908 0.4775 -0.0466 1 0.0
F156 F-1 0.385 0.321 0.3173 1 0.0
F107 F-1 0.4206 0.4342 0.2491 1 0.0
Cu24 Cu+2 0.6543 0.7186 0.0665 1 0.0
F326 F-1 0.024 0.6502 -0.3435 1 0.0
Cu52 Cu+2 0.485 0.7315 0.1668 1 0.0
Cu13 Cu+2 -0.3062 0.1584 0.5693 1 0.0
F57 F-1 0.603 0.4368 0.2903 1 0.0
F319 F-1 0.061 0.3852 -0.3708 1 0.0
Al23 Al+3 0.6572 0.7338 0.2779 1 0.0
Cu5 Cu+2 -0.7952 -0.1576 0.2878 1 0.0
Ba85 Ba+2 0.8757 0.05415 0.97219 1 0.0
F49 F-1 -0.1878 0.5921 -0.2489 1 0.0
Cu20 Cu+2 -0.5381 -0.3121 0.5903 1 0.0
F160 F-1 0.586 -0.1264 -0.0282 1 0.0
F347 F-1 1.051 0.634 0.3329 1 0.0
F283 F-1 0.305 0.209 0.9287 1 0.0
F75 F-1 0.197 1.0998 0.4019 1 0.0
F263 F-1 0.7061 0.3884 0.623 1 0.0
F334 F-1 -0.242 0.1001 0.4403 1 0.0
F141 F-1 -0.37 0.1511 0.4793 1 0.0
Ba65 Ba+2 0.7687 0.8199 0.39221 1 0.0
Ba90 Ba+2 0.324 0.954 0.96702 1 0.0
F179 F-1 0.8 0.9325 -0.2092 1 0.0
Al14 Al+3 -0.1187 0.1792 -0.1163 1 0.0
F364 F-1 0.264 0.921 0.063 1 0.0
F45 F-1 -0.2658 0.71 -0.4588 1 0.0
F46 F-1 -0.482 0.2672 -0.0612 1 0.0
F165 F-1 0.844 0.6116 0.3171 1 0.0
Cu37 Cu+2 -0.0263 0.373 0.3044 1 0.0
F273 F-1 -0.025 0.6462 -0.2039 1 0.0
F177 F-1 0.534 0.768 -0.1939 1 0.0
F383 F-1 1.114 0.783 0.641 1 0.0
F196 F-1 -0.882 -0.1333 0.2401 1 0.0
F265 F-1 -0.7049 -0.1826 0.4463 1 0.0
F353 F-1 0.053 0.9336 0.4055 1 0.0
F94 F-1 -0.041 0.2555 -0.114 1 0.0
F70 F-1 0.05 1.0279 0.4656 1 0.0
F172 F-1 -0.205 0.1967 -0.1621 1 0.0
Ba35 Ba+2 0.681 0.26713 0.87843 1 0.0
F365 F-1 1.083 0.7665 0.3246 1 0.0
F248 F-1 0.249 0.0975 0.6299 1 0.0
F173 F-1 -0.703 -0.1774 0.3349 1 0.0
F62 F-1 0.318 0.8805 -0.1179 1 0.0
F76 F-1 0.2449 0.4731 0.9598 1 0.0
F219 F-1 -0.073 0.8304 0.2252 1 0.0
Ba39 Ba+2 -0.6447 -0.39335 0.47454 1 0.0
Cu25 Cu+2 0.129 1.0184 0.4062 1 0.0
Cu50 Cu+2 -0.6976 0.0245 0.5142 1 0.0
F1 F-1 -0.2925 0.3742 -0.0484 1 0.0
F237 F-1 -0.593 0.3153 0.0914 1 0.0
F33 F-1 0.167 0.2556 1.0465 1 0.0
F379 F-1 0.649 0.525 0.0886 1 0.0
F201 F-1 -0.1991 0.2061 0.0487 1 0.0
F29 F-1 -0.108 0.7505 -0.1954 1 0.0
F2 F-1 0.156 0.2642 0.9416 1 0.0
F135 F-1 0.18 0.9906 0.7599 1 0.0
F300 F-1 0.88 1.0038 -0.1252 1 0.0
F42 F-1 0.091 0.4317 0.2864 1 0.0
F121 F-1 -0.179 0.4967 -0.2048 1 0.0
F138 F-1 0.339 0.31 0.8435 1 0.0
F51 F-1 0.2989 0.5426 0.187 1 0.0
Ba52 Ba+2 0.9181 0.72349 0.27087 1 0.0
Ba76 Ba+2 0.3747 0.62149 0.26979 1 0.0
F235 F-1 0.747 0.9855 0.5009 1 0.0
Ba84 Ba+2 0.7655 0.83346 0.17124 1 0.0
F106 F-1 0.693 -0.1174 0.0803 1 0.0
F320 F-1 0.016 0.5425 0.2675 1 0.0
Ba36 Ba+2 -0.6899 -0.07723 0.40356 1 0.0
Ba2 Ba+2 0.3488 0.57505 -0.08947 1 0.0
F4 F-1 -0.022 0.4334 0.1049 1 0.0
F285 F-1 0.065 0.3447 0.4885 1 0.0
F203 F-1 0.039 0.6483 -0.4561 1 0.0
Ba40 Ba+2 0.2483 0.38624 0.67375 1 0.0
F85 F-1 -0.8523 -0.1289 0.3466 1 0.0
Cu53 Cu+2 0.2007 0.8222 -0.1303 1 0.0
Ba41 Ba+2 0.7906 0.48827 0.68304 1 0.0
Ba45 Ba+2 0.1388 0.16494 0.87272 1 0.0
Ba59 Ba+2 0.4302 0.1626 0.58411 1 0.0
Cu45 Cu+2 0.5819 0.9341 -0.2304 1 0.0
F80 F-1 -0.15 0.3314 -0.0645 1 0.0
F129 F-1 0.536 0.2793 -0.2764 1 0.0
F351 F-1 0.315 0.833 0.1186 1 0.0
F8 F-1 -0.3776 0.1623 -0.0658 1 0.0
Ba58 Ba+2 0.8793 0.04148 0.19748 1 0.0
F380 F-1 0.508 0.82 0.161 1 0.0
Cu16 Cu+2 0.8494 0.1297 0.3084 1 0.0
Ba63 Ba+2 0.7579 0.83657 0.97724 1 0.0
F310 F-1 0.754 0.719 0.3255 1 0.0
F204 F-1 0.679 -0.0244 0.0363 1 0.0
F74 F-1 -0.046 0.8316 0.1213 1 0.0
F190 F-1 -0.3157 -0.0162 0.2478 1 0.0
F25 F-1 0.123 0.2016 0.3975 1 0.0
F130 F-1 0.9746 0.5386 0.0423 1 0.0
Al7 Al+3 -0.0101 0.4003 -0.3152 1 0.0
F7 F-1 -0.075 0.0851 0.5019 1 0.0
Cu38 Cu+2 0.8194 0.4011 0.572 1 0.0
F35 F-1 -0.717 -0.1709 0.2321 1 0.0
Cu14 Cu+2 0.0726 0.5763 0.6887 1 0.0
F162 F-1 -0.288 -0.024 0.1403 1 0.0
F13 F-1 0.943 0.8172 0.4414 1 0.0
F288 F-1 0.51 0.9234 -0.3229 1 0.0
F71 F-1 -0.125 0.3293 0.0396 1 0.0
F63 F-1 0.7912 0.5284 0.0065 1 0.0
Ba34 Ba+2 -0.7959 -0.29733 0.60307 1 0.0
F274 F-1 0.481 0.6506 0.1699 1 0.0
F132 F-1 0.527 0.649 0.9447 1 0.0
F213 F-1 -0.043 0.4039 0.5307 1 0.0
F166 F-1 0.363 0.3162 0.5392 1 0.0
F297 F-1 0.6595 0.5554 0.2797 1 0.0
Cu32 Cu+2 0.709 0.1779 0.7696 1 0.0
F122 F-1 0.135 0.2528 0.1575 1 0.0
Al28 Al+3 -0.32 0.1389 0.4142 1 0.0
Al2 Al+3 0.5691 0.9096 0.3921 1 0.0
F64 F-1 -0.5149 -0.0672 0.2347 1 0.0
F363 F-1 -0.502 -0.353 0.391 1 0.0
F188 F-1 -0.428 -0.2408 0.4465 1 0.0
F261 F-1 -0.8272 -0.3918 0.4298 1 0.0
F311 F-1 0.592 0.167 0.82 1 0.0
Ba78 Ba+2 0.5896 0.06456 0.86707 1 0.0
F229 F-1 0.257 0.3664 0.7861 1 0.0
F183 F-1 -0.896 -0.2258 0.4306 1 0.0
F65 F-1 -0.291 0.3764 -0.1621 1 0.0
F308 F-1 0.835 0.479 0.574 1 0.0
Cu23 Cu+2 0.2437 0.2441 0.9862 1 0.0
F210 F-1 -0.095 0.3271 -0.3115 1 0.0
F43 F-1 0.489 0.2116 0.4921 1 0.0
Ba16 Ba+2 0.3469 0.59221 -0.29742 1 0.0
Ba55 Ba+2 -0.472 0.36504 0.00582 1 0.0
Ba38 Ba+2 0.9276 0.72505 0.07868 1 0.0
Ba74 Ba+2 0.8674 0.0605 0.77562 1 0.0
Ba64 Ba+2 0.2659 0.39749 0.47279 1 0.0
Cu21 Cu+2 -0.0852 0.6062 0.167 1 0.0
Cu51 Cu+2 0.0879 0.5981 0.0884 1 0.0
F259 F-1 -0.3831 0.4937 -0.3633 1 0.0
Al12 Al+3 0.572 0.912 -0.3862 1 0.0
F318 F-1 0.132 0.7619 0.0697 1 0.0
F125 F-1 0.034 0.6572 0.1343 1 0.0
F242 F-1 -0.152 0.177 0.731 1 0.0
Al33 Al+3 -0.0122 0.3936 0.465 1 0.0
F52 F-1 0.073 0.0906 0.59 1 0.0
F61 F-1 -0.3101 0.3264 0.3912 1 0.0
F301 F-1 0.473 0.5439 0.2336 1 0.0
Al9 Al+3 -0.7014 0.0183 0.2926 1 0.0
F350 F-1 0.279 0.832 0.0052 1 0.0
F324 F-1 -0.048 0.1628 -0.1714 1 0.0
F233 F-1 1.07 0.3743 0.8411 1 0.0
F82 F-1 -0.6311 0.3174 -0.0509 1 0.0
Ba86 Ba+2 0.6559 0.61378 0.37049 1 0.0
Cu43 Cu+2 0.1335 1.0223 0.1837 1 0.0
F374 F-1 0.151 0.608 0.202 1 0.0
F390 F-1 0.8432 -0.0569 0.0246 1 0.0
F197 F-1 0.467 0.1839 0.3084 1 0.0
F90 F-1 0.14 0.8785 -0.0652 1 0.0
F330 F-1 -0.712 0.1013 0.5099 1 0.0
Ba28 Ba+2 0.1235 0.15187 0.09918 1 0.0
F115 F-1 -0.137 0.321 0.348 1 0.0
F313 F-1 0.422 0.4315 0.1419 1 0.0
Ba42 Ba+2 0.0286 0.94366 0.07177 1 0.0
F34 F-1 -0.81 -0.3973 0.5336 1 0.0
F110 F-1 0.052 0.3635 0.1706 1 0.0
F256 F-1 -0.694 -0.0595 0.288 1 0.0
Al18 Al+3 0.9281 0.6222 0.3755 1 0.0
F284 F-1 -0.085 0.4269 0.4407 1 0.0
F307 F-1 0.694 0.9885 -0.1628 1 0.0
F385 F-1 0.149 0.8635 0.1358 1 0.0
F220 F-1 0.415 0.4355 0.7301 1 0.0
Al25 Al+3 0.4211 0.252 0.3143 1 0.0
F98 F-1 -0.092 0.7799 -0.0111 1 0.0
F264 F-1 0.7432 0.1097 0.1329 1 0.0
F58 F-1 0.586 0.4125 0.1064 1 0.0
F24 F-1 0.147 0.5382 0.0949 1 0.0
F168 F-1 0.86 0.5981 0.0822 1 0.0
Ba83 Ba+2 0.9865 0.27527 0.77317 1 0.0
F339 F-1 0.928 0.7011 0.3798 1 0.0
F127 F-1 1.088 0.8717 0.5983 1 0.0
F134 F-1 0.7311 0.3915 0.5113 1 0.0
F95 F-1 0.249 1.0991 0.7368 1 0.0
Cu19 Cu+2 0.5394 0.4954 0.267 1 0.0
